data_2208878
loop_
_publ_author_name
'Wang, Wen-Hua'
'Dou, Wei'
'You, Zhong-Lu'
'Liu, Wei-Sheng'
'Da-Qi Wang'

_publ_section_title
;
 1,1'-(2,5-Dimethyl-1,4-phenylenemethylene)di-1<i>H</i>-imidazole
 dihydrate
;
_journal_coeditor_code FL2013
_journal_issue 5
_journal_name_full 'Acta Crystallographica Section E'
_journal_page_first o1733
_journal_page_last o1734
_journal_paper_doi 10.1107/S1600536806011706
_journal_volume 62
_journal_year 2006
_chemical_formula_iupac 'C16 H18 N4, 2H2 O'
_chemical_formula_moiety 'C16 H18 N4, 2H2 O'
_chemical_formula_sum 'C16 H22 N4 O2'
_chemical_formula_weight 302.38
_chemical_name_systematic
;
1,1'-(2,5-Dimethyl-1,4-phenylenemethylene)di-1H-imidazole dihydrate
;
_space_group_IT_number 14
_symmetry_cell_setting monoclinic
_symmetry_space_group_name_Hall '-P 2yn'
_symmetry_space_group_name_H-M 'P 1 21/n 1'
_atom_sites_solution_hydrogens geom
_atom_sites_solution_primary direct
_atom_sites_solution_secondary difmap
_audit_creation_method SHELXL-97
_cell_angle_alpha 90.00
_cell_angle_beta 98.4080(18)
_cell_angle_gamma 90.00
_cell_formula_units_Z 2
_cell_length_a 8.692(9)
_cell_length_b 5.083(2)
_cell_length_c 19.068(3)
_cell_measurement_reflns_used 689
_cell_measurement_temperature 298(2)
_cell_measurement_theta_max 19.768
_cell_measurement_theta_min 2.744
_cell_volume 833.4(9)
_computing_cell_refinement 'SAINT (Bruker, 2000)'
_computing_data_collection 'SMART (Bruker, 2000)'
_computing_data_reduction SAINT
_computing_molecular_graphics 'SHELXTL (Bruker, 2000) or <i>DIAMOND</i> (Brandenburg, 2005)?'
_computing_publication_material 'SHELXTL or SHELXL97?'
_computing_structure_refinement 'SHELXL97 (Sheldrick, 1997)'
_computing_structure_solution 'SHELXS97 (Sheldrick, 1997)'
_diffrn_ambient_temperature 298(2)
_diffrn_measured_fraction_theta_full 0.988
_diffrn_measured_fraction_theta_max 0.988
_diffrn_measurement_device_type 'Bruker SMART CCD area-detector'
_diffrn_measurement_method '\f and \w'
_diffrn_radiation_monochromator graphite
_diffrn_radiation_type MoK\a
_diffrn_radiation_wavelength 0.71073
_diffrn_reflns_av_R_equivalents 0.0442
_diffrn_reflns_av_sigmaI/netI 0.0512
_diffrn_reflns_limit_h_max 10
_diffrn_reflns_limit_h_min -7
_diffrn_reflns_limit_k_max 6
_diffrn_reflns_limit_k_min -6
_diffrn_reflns_limit_l_max 22
_diffrn_reflns_limit_l_min -22
_diffrn_reflns_number 3999
_diffrn_reflns_theta_full 25.01
_diffrn_reflns_theta_max 25.01
_diffrn_reflns_theta_min 2.16
_exptl_absorpt_coefficient_mu 0.082
_exptl_absorpt_correction_T_max 0.9911
_exptl_absorpt_correction_T_min 0.9610
_exptl_absorpt_correction_type multi-scan
_exptl_absorpt_process_details '(SADABS; Bruker, 2000)'
_exptl_crystal_colour colourless
_exptl_crystal_density_diffrn 1.205
_exptl_crystal_density_method 'not measured'
_exptl_crystal_description plane
_exptl_crystal_F_000 324
_exptl_crystal_size_max 0.49
_exptl_crystal_size_mid 0.17
_exptl_crystal_size_min 0.11
_refine_diff_density_max 0.258
_refine_diff_density_min -0.205
_refine_ls_extinction_method none
_refine_ls_goodness_of_fit_ref 1.013
_refine_ls_hydrogen_treatment constr
_refine_ls_matrix_type full
_refine_ls_number_parameters 101
_refine_ls_number_reflns 1442
_refine_ls_number_restraints 0
_refine_ls_restrained_S_all 1.013
_refine_ls_R_factor_all 0.1172
_refine_ls_R_factor_gt 0.0603
_refine_ls_shift/su_max 0.000
_refine_ls_shift/su_mean 0.000
_refine_ls_structure_factor_coef Fsqd
_refine_ls_weighting_details 'calc w=1/[\s^2^(Fo^2^)+(0.1003P)^2^+0.0713P] where P=(Fo^2^+2Fc^2^)/3'
_refine_ls_weighting_scheme calc
_refine_ls_wR_factor_gt 0.1628
_refine_ls_wR_factor_ref 0.1991
_reflns_number_gt 735
_reflns_number_total 1442
_reflns_threshold_expression I>2\s(I)
_cod_data_source_file fl2013.cif
_cod_data_source_block I
_cod_original_cell_volume 833.3(10)
_cod_original_sg_symbol_H-M 'P 21/n'
_cod_database_code 2208878
_cod_database_fobs_code 2208878

loop_
_symmetry_equiv_pos_as_xyz
'x, y, z'
'-x+1/2, y+1/2, -z+1/2'
'-x, -y, -z'
'x-1/2, -y-1/2, z-1/2'

loop_
_atom_site_type_symbol
_atom_site_label
_atom_site_fract_x
_atom_site_fract_y
_atom_site_fract_z
_atom_site_U_iso_or_equiv
_atom_site_adp_type
_atom_site_calc_flag
_atom_site_refinement_flags
_atom_site_occupancy
N N1 0.2725(3) 0.6822(5) 0.12824(13) 0.0568(8) Uani d . 1
N N2 0.0432(3) 0.6860(7) 0.16526(15) 0.0726(9) Uani d . 1
O O1 0.7633(3) 0.5631(6) 0.21953(16) 0.1136(12) Uani d . 1
H H8 0.8534 0.5928 0.2422 0.136 Uiso d R 1
H H9 0.7199 0.7131 0.2188 0.136 Uiso d R 1
C C1 0.1343(4) 0.5617(7) 0.12820(18) 0.0648(10) Uani d . 1
H H1 0.1070 0.4057 0.1041 0.078 Uiso calc R 1
C C2 0.1275(5) 0.8999(8) 0.19201(19) 0.0768(11) Uani d . 1
H H2 0.0927 1.0265 0.2212 0.092 Uiso calc R 1
C C3 0.2688(5) 0.9016(7) 0.16998(17) 0.0729(11) Uani d . 1
H H3 0.3471 1.0259 0.1809 0.087 Uiso calc R 1
C C4 0.4000(4) 0.5964(7) 0.09165(18) 0.0636(10) Uani d . 1
H H4A 0.3683 0.4398 0.0642 0.076 Uiso calc R 1
H H4B 0.4887 0.5505 0.1265 0.076 Uiso calc R 1
C C5 0.4481(3) 0.8055(6) 0.04286(15) 0.0517(9) Uani d . 1
C C6 0.5930(3) 0.9226(7) 0.06006(16) 0.0561(9) Uani d . 1
H H6 0.6563 0.8694 0.1012 0.067 Uiso calc R 1
C C7 0.6474(3) 1.1157(6) 0.01836(16) 0.0538(9) Uani d . 1
C C8 0.8064(3) 1.2328(8) 0.04143(19) 0.0762(11) Uani d . 1
H H8A 0.8788 1.1610 0.0130 0.114 Uiso calc R 1
H H8B 0.8401 1.1914 0.0904 0.114 Uiso calc R 1
H H8C 0.8014 1.4203 0.0355 0.114 Uiso calc R 1

loop_
_atom_site_aniso_label
_atom_site_aniso_U_11
_atom_site_aniso_U_22
_atom_site_aniso_U_33
_atom_site_aniso_U_12
_atom_site_aniso_U_13
_atom_site_aniso_U_23
N1 0.0640(18) 0.0465(17) 0.0603(16) -0.0068(14) 0.0103(13) 0.0020(13)
N2 0.073(2) 0.070(2) 0.078(2) 0.0036(17) 0.0211(17) 0.0078(17)
O1 0.108(2) 0.107(3) 0.139(3) 0.0268(18) 0.0583(19) 0.010(2)
C1 0.062(2) 0.056(2) 0.077(2) -0.0111(19) 0.0120(18) -0.0031(18)
C2 0.105(3) 0.064(3) 0.066(2) 0.006(2) 0.028(2) 0.0024(19)
C3 0.097(3) 0.055(2) 0.065(2) -0.016(2) 0.008(2) -0.0050(19)
C4 0.061(2) 0.054(2) 0.077(2) 0.0014(17) 0.0148(17) 0.0060(18)
C5 0.0488(18) 0.049(2) 0.0571(19) -0.0009(15) 0.0090(15) 0.0003(15)
C6 0.0504(19) 0.062(2) 0.0542(18) 0.0014(16) 0.0013(14) 0.0014(17)
C7 0.0456(17) 0.055(2) 0.0601(19) -0.0052(15) 0.0046(15) -0.0033(16)
C8 0.057(2) 0.087(3) 0.081(2) -0.0143(19) 0.0006(18) 0.004(2)

loop_
_atom_type_symbol
_atom_type_description
_atom_type_scat_dispersion_real
_atom_type_scat_dispersion_imag
_atom_type_scat_source
C C 0.0033 0.0016 'International Tables Vol C Tables 4.2.6.8 and 6.1.1.4'
H H 0.0000 0.0000 'International Tables Vol C Tables 4.2.6.8 and 6.1.1.4'
O O 0.0106 0.0060 'International Tables Vol C Tables 4.2.6.8 and 6.1.1.4'
N N 0.0061 0.0033 'International Tables Vol C Tables 4.2.6.8 and 6.1.1.4'

loop_
_geom_angle_atom_site_label_1
_geom_angle_atom_site_label_2
_geom_angle_atom_site_label_3
_geom_angle_site_symmetry_1
_geom_angle_site_symmetry_3
_geom_angle
C1 N1 C3 . . 105.8(3)
C1 N1 C4 . . 127.1(3)
C3 N1 C4 . . 127.1(3)
C1 N2 C2 . . 104.7(3)
H8 O1 H9 . . 102.9
N2 C1 N1 . . 113.1(3)
N2 C1 H1 . . 123.4
N1 C1 H1 . . 123.4
C3 C2 N2 . . 110.5(3)
C3 C2 H2 . . 124.8
N2 C2 H2 . . 124.8
C2 C3 N1 . . 105.9(3)
C2 C3 H3 . . 127.1
N1 C3 H3 . . 127.1
N1 C4 C5 . . 112.4(3)
N1 C4 H4A . . 109.1
C5 C4 H4A . . 109.1
N1 C4 H4B . . 109.1
C5 C4 H4B . . 109.1
H4A C4 H4B . . 107.8
C6 C5 C7 . 3_675 119.0(3)
C6 C5 C4 . . 118.6(3)
C7 C5 C4 3_675 . 122.4(3)
C5 C6 C7 . . 122.7(3)
C5 C6 H6 . . 118.6
C7 C6 H6 . . 118.6
C5 C7 C6 3_675 . 118.3(3)
C5 C7 C8 3_675 . 122.7(3)
C6 C7 C8 . . 119.0(3)
C7 C8 H8A . . 109.5
C7 C8 H8B . . 109.5
H8A C8 H8B . . 109.5
C7 C8 H8C . . 109.5
H8A C8 H8C . . 109.5
H8B C8 H8C . . 109.5

loop_
_geom_bond_atom_site_label_1
_geom_bond_atom_site_label_2
_geom_bond_site_symmetry_2
_geom_bond_distance
N1 C1 . 1.348(4)
N1 C3 . 1.373(4)
N1 C4 . 1.460(4)
N2 C1 . 1.299(4)
N2 C2 . 1.367(5)
O1 H8 . 0.8502
O1 H9 . 0.8499
C1 H1 . 0.9300
C2 C3 . 1.355(5)
C2 H2 . 0.9300
C3 H3 . 0.9300
C4 C5 . 1.511(4)
C4 H4A . 0.9700
C4 H4B . 0.9700
C5 C6 . 1.388(4)
C5 C7 3_675 1.389(4)
C6 C7 . 1.389(5)
C6 H6 . 0.9300
C7 C5 3_675 1.389(4)
C7 C8 . 1.510(4)
C8 H8A . 0.9600
C8 H8B . 0.9600
C8 H8C . 0.9600

loop_
_geom_hbond_atom_site_label_D
_geom_hbond_atom_site_label_H
_geom_hbond_atom_site_label_A
_geom_hbond_site_symmetry_A
_geom_hbond_distance_DH
_geom_hbond_distance_HA
_geom_hbond_distance_DA
_geom_hbond_angle_DHA
O(1) H(8) N(2) 1.655 0.85 2.41 2.849(5) 113
O(1) H(9) O(1) 2.655 0.85 2.13 2.818(5) 138
